data_4067428
loop_
_publ_author_name
'Buil, Mar\'ia L.'
'Castarlenas, Ricardo'
'Esteruelas, Miguel A.'
'Izquierdo, Susana'
'Lalrempuia, Ralte'
'O\~nate, Enrique'

_publ_section_title
;
 Dicationic Alkylidene&#x2212;, Olefin&#x2212;, and
 Alkoxyalkenylcarbene&#x2212;Osmium Complexes Stabilized by a NHC Ligand
;
_journal_issue 4
_journal_name_full Organometallics
_journal_page_first 876
_journal_paper_doi 10.1021/om900949j
_journal_volume 29
_journal_year 2010
_chemical_formula_sum 'C56 H74 B2 F8 N6 O2 Os'
_chemical_formula_weight 1227.03
_chemical_name_systematic
; 
 ? 
;
_space_group_IT_number 14
_symmetry_cell_setting monoclinic
_symmetry_space_group_name_Hall '-P 2ybc'
_symmetry_space_group_name_H-M 'P 1 21/c 1'
_atom_sites_solution_hydrogens geom
_atom_sites_solution_primary direct
_atom_sites_solution_secondary difmap
_audit_creation_method SHELXL-97
_cell_angle_alpha 90.00
_cell_angle_beta 93.405(7)
_cell_angle_gamma 90.00
_cell_formula_units_Z 4
_cell_length_a 17.849(6)
_cell_length_b 12.263(4)
_cell_length_c 26.548(9)
_cell_measurement_reflns_used 912
_cell_measurement_temperature 100(2)
_cell_measurement_theta_max 21
_cell_measurement_theta_min 2
_cell_volume 5801(3)
_computing_cell_refinement 'SAINT+ v. 6.1 (Bruker AXS, 2000)'
_computing_data_collection 'SMART v. 5.625 (Bruker AXS, 2000)'
_computing_data_reduction 'SAINT+ v. 6.1 (Bruker AXS, 2000)'
_computing_molecular_graphics 'XP, SHELXTL v. 6.1 (Bruker, 2000)'
_computing_publication_material 'XCIF, SHELXTL v. 6.1 (Bruker, 2000)'
_computing_structure_refinement 'SHELXL-97 (Sheldrick, 1997)'
_computing_structure_solution 'SHELXS-97 (Sheldrick, 1990)'
_diffrn_ambient_temperature 100(2)
_diffrn_detector_area_resol_mean 8.26
_diffrn_measured_fraction_theta_full 0.998
_diffrn_measured_fraction_theta_max 0.935
_diffrn_measurement_device_type 'Bruker SMART APEX CCD system'
_diffrn_measurement_method '\w rotations with narrow frames'
_diffrn_radiation_monochromator graphite
_diffrn_radiation_source 'fine-focus sealed tube'
_diffrn_radiation_type MoK\a
_diffrn_radiation_wavelength 0.71073
_diffrn_reflns_av_R_equivalents 0.0725
_diffrn_reflns_av_sigmaI/netI 0.0602
_diffrn_reflns_limit_h_max 23
_diffrn_reflns_limit_h_min -24
_diffrn_reflns_limit_k_max 16
_diffrn_reflns_limit_k_min -16
_diffrn_reflns_limit_l_max 35
_diffrn_reflns_limit_l_min -35
_diffrn_reflns_number 71307
_diffrn_reflns_theta_full 27.50
_diffrn_reflns_theta_max 28.97
_diffrn_reflns_theta_min 1.14
_diffrn_standards_decay_% 'no decay'
_exptl_absorpt_coefficient_mu 2.268
_exptl_absorpt_correction_T_max 0.876
_exptl_absorpt_correction_T_min 0.718
_exptl_absorpt_correction_type multi-scan
_exptl_absorpt_process_details
;
Absorption correction performed with SADABS program. This is based on the
method of Blessing: Blessing, R. H., Acta Crystallogr., Sect. A 1995, 51, 33.

SADABS: Area-Detector Absorption Correction. Bruker-AXS 
within SAINT+ package, v. 6.1 (2000).
;
_exptl_crystal_colour red
_exptl_crystal_density_diffrn 1.405
_exptl_crystal_density_method 'not measured'
_exptl_crystal_description 'irregular block'
_exptl_crystal_F_000 2504
_exptl_crystal_size_max 0.12
_exptl_crystal_size_mid 0.10
_exptl_crystal_size_min 0.06
_refine_diff_density_max 2.002
_refine_diff_density_min -2.002
_refine_diff_density_rms 0.126
_refine_ls_extinction_method none
_refine_ls_goodness_of_fit_ref 1.093
_refine_ls_hydrogen_treatment constr
_refine_ls_matrix_type full
_refine_ls_number_parameters 655
_refine_ls_number_reflns 14369
_refine_ls_number_restraints 48
_refine_ls_restrained_S_all 1.093
_refine_ls_R_factor_all 0.0764
_refine_ls_R_factor_gt 0.0567
_refine_ls_shift/su_max 0.002
_refine_ls_shift/su_mean 0.000
_refine_ls_structure_factor_coef Fsqd
_refine_ls_weighting_details 'calc w=1/[\s^2^(Fo^2^)+(0.0456P)^2^+12.0007P] where P=(Fo^2^+2Fc^2^)/3'
_refine_ls_weighting_scheme calc
_refine_ls_wR_factor_gt 0.1107
_refine_ls_wR_factor_ref 0.1183
_reflns_number_gt 11533
_reflns_number_total 14369
_reflns_threshold_expression >2sigma(I)
_cod_data_source_file om900949j_si_001.cif
_cod_data_source_block mae321as
_cod_original_sg_symbol_H-M P21/c
_cod_database_code 4067428

loop_
_symmetry_equiv_pos_as_xyz
'x, y, z'
'-x, y+1/2, -z+1/2'
'-x, -y, -z'
'x, -y-1/2, z-1/2'

loop_
_atom_site_label
_atom_site_type_symbol
_atom_site_fract_x
_atom_site_fract_y
_atom_site_fract_z
_atom_site_U_iso_or_equiv
_atom_site_adp_type
_atom_site_occupancy
_atom_site_symmetry_multiplicity
_atom_site_calc_flag
_atom_site_refinement_flags
_atom_site_disorder_assembly
_atom_site_disorder_group
Os Os 0.748863(10) 0.775723(15) 0.351531(7) 0.02178(6) Uani 1 1 d . . .
O1 O 0.8235(2) 0.5708(3) 0.35975(13) 0.0306(8) Uani 1 1 d . . .
N1 N 0.7413(2) 0.9902(3) 0.27935(14) 0.0230(8) Uani 1 1 d . . .
N2 N 0.6964(2) 1.0259(3) 0.34999(15) 0.0245(9) Uani 1 1 d . . .
N3 N 0.8542(2) 0.8024(3) 0.38080(16) 0.0268(9) Uani 1 1 d . A .
N4A N 0.7958(7) 0.7326(8) 0.2869(3) 0.019(2) Uiso 0.55(3) 1 d PD A 1
C48A C 0.8211(8) 0.6949(9) 0.2532(4) 0.027(3) Uiso 0.55(3) 1 d PD A 1
C49A C 0.8547(9) 0.6458(10) 0.2089(4) 0.041(4) Uiso 0.55(3) 1 d PD A 1
H49A H 0.8239 0.6637 0.1783 0.062 Uiso 0.55(3) 1 calc PR A 1
H49B H 0.8572 0.5664 0.2130 0.062 Uiso 0.55(3) 1 calc PR A 1
H49C H 0.9055 0.6748 0.2062 0.062 Uiso 0.55(3) 1 calc PR A 1
N4B N 0.7789(9) 0.7256(11) 0.2835(4) 0.027(3) Uiso 0.45(3) 1 d PD A 2
C48B C 0.7987(10) 0.6825(11) 0.2494(4) 0.025(3) Uiso 0.45(3) 1 d PD A 2
C49B C 0.8195(11) 0.6233(12) 0.2038(4) 0.040(5) Uiso 0.45(3) 1 d PD A 2
H49D H 0.7739 0.5982 0.1848 0.060 Uiso 0.45(3) 1 calc PR A 2
H49E H 0.8508 0.5603 0.2137 0.060 Uiso 0.45(3) 1 calc PR A 2
H49F H 0.8476 0.6720 0.1825 0.060 Uiso 0.45(3) 1 calc PR A 2
N5 N 0.6440(2) 0.7427(3) 0.32259(16) 0.0284(9) Uani 1 1 d . A .
N6 N 0.7127(2) 0.8018(3) 0.42110(15) 0.0247(9) Uani 1 1 d . A .
B1 B 0.0813(4) 1.1452(6) 0.4159(3) 0.0422(16) Uiso 1 1 d . . .
F1 F 0.1560(2) 1.1714(4) 0.41842(17) 0.0749(12) Uiso 1 1 d . . .
F2 F 0.0747(3) 1.0362(4) 0.40472(19) 0.0880(15) Uiso 1 1 d . . .
F3 F 0.0524(3) 1.1651(4) 0.4613(2) 0.0900(15) Uiso 1 1 d . . .
F4 F 0.0432(2) 1.2050(3) 0.37965(16) 0.0635(11) Uiso 1 1 d . . .
B2A B 0.3898(7) 0.9123(10) 0.2375(5) 0.059(4) Uiso 0.488(10) 1 d PDU B 1
F5A F 0.3665(7) 0.8390(10) 0.2728(4) 0.064(3) Uiso 0.488(10) 1 d PDU B 1
F6A F 0.3662(7) 0.8712(10) 0.1903(4) 0.101(4) Uiso 0.488(10) 1 d PDU B 1
F7A F 0.4688(6) 0.9213(10) 0.2437(5) 0.082(4) Uiso 0.488(10) 1 d PDU B 1
F8A F 0.3473(5) 1.0059(7) 0.2448(4) 0.061(3) Uiso 0.488(10) 1 d PDU B 1
B2B B 0.3990(7) 0.8951(9) 0.2340(4) 0.062(4) Uiso 0.512(10) 1 d PDU B 2
F5B F 0.3652(5) 0.9913(8) 0.2162(4) 0.077(3) Uiso 0.512(10) 1 d PDU B 2
F6B F 0.4196(5) 0.8356(7) 0.1924(3) 0.063(3) Uiso 0.512(10) 1 d PDU B 2
F7B F 0.3546(6) 0.8246(9) 0.2612(4) 0.064(3) Uiso 0.512(10) 1 d PDU B 2
F8B F 0.4643(5) 0.9270(8) 0.2618(4) 0.062(3) Uiso 0.512(10) 1 d PDU B 2
O2A O 0.1613(8) 0.8524(12) 0.4018(5) 0.067(4) Uiso 0.50 1 d PU C 1
H2A H 0.1396 0.9130 0.4032 0.100 Uiso 0.50 1 calc PR C 1
C54A C 0.2104(12) 0.8529(17) 0.3609(9) 0.067(4) Uiso 0.50 1 d PU C 1
H54A H 0.1793 0.8649 0.3288 0.080 Uiso 0.50 1 calc PR C 1
C55A C 0.2428(11) 0.7415(16) 0.3597(8) 0.088(5) Uiso 0.50 1 d PU C 1
H55A H 0.2022 0.6878 0.3560 0.131 Uiso 0.50 1 calc PR C 1
H55B H 0.2728 0.7277 0.3912 0.131 Uiso 0.50 1 calc PR C 1
H55C H 0.2749 0.7354 0.3311 0.131 Uiso 0.50 1 calc PR C 1
C56A C 0.2694(9) 0.9432(14) 0.3660(6) 0.071(4) Uiso 0.50 1 d PU C 1
H56A H 0.2444 1.0144 0.3654 0.107 Uiso 0.50 1 calc PR C 1
H56B H 0.3025 0.9385 0.3380 0.107 Uiso 0.50 1 calc PR C 1
H56C H 0.2991 0.9346 0.3980 0.107 Uiso 0.50 1 calc PR C 1
O2B O 0.1783(7) 0.8486(10) 0.4123(5) 0.050(3) Uiso 0.50 1 d PU D 2
H2B H 0.1469 0.8986 0.4060 0.075 Uiso 0.50 1 calc PR D 2
C54B C 0.2251(10) 0.8356(16) 0.3698(7) 0.052(4) Uiso 0.50 1 d PU D 2
H54B H 0.2533 0.9047 0.3644 0.062 Uiso 0.50 1 calc PR D 2
C55B C 0.1777(9) 0.8071(14) 0.3224(6) 0.070(4) Uiso 0.50 1 d PU D 2
H55D H 0.1431 0.8673 0.3138 0.105 Uiso 0.50 1 calc PR D 2
H55E H 0.1489 0.7407 0.3282 0.105 Uiso 0.50 1 calc PR D 2
H55F H 0.2104 0.7950 0.2946 0.105 Uiso 0.50 1 calc PR D 2
C56B C 0.2789(8) 0.7459(11) 0.3831(6) 0.054(3) Uiso 0.50 1 d PU D 2
H56D H 0.3097 0.7657 0.4135 0.081 Uiso 0.50 1 calc PR D 2
H56E H 0.3114 0.7340 0.3551 0.081 Uiso 0.50 1 calc PR D 2
H56F H 0.2510 0.6789 0.3894 0.081 Uiso 0.50 1 calc PR D 2
C1 C 0.7612(3) 0.6196(4) 0.37157(17) 0.0224(9) Uani 1 1 d . A .
C2 C 0.7036(3) 0.5578(4) 0.39668(19) 0.0277(10) Uani 1 1 d . . .
H2 H 0.6561 0.5538 0.3786 0.033 Uiso 1 1 calc R A .
C3 C 0.7078(3) 0.5055(4) 0.44165(18) 0.0261(10) Uani 1 1 d . A .
C4 C 0.7785(3) 0.4972(4) 0.47422(18) 0.0262(10) Uani 1 1 d . . .
C5 C 0.7962(3) 0.3985(5) 0.4979(2) 0.0325(12) Uani 1 1 d . A .
H5 H 0.7630 0.3383 0.4935 0.039 Uiso 1 1 calc R . .
C6 C 0.8622(3) 0.3875(5) 0.5279(2) 0.0437(14) Uani 1 1 d . . .
H6 H 0.8740 0.3196 0.5437 0.052 Uiso 1 1 calc R A .
C7 C 0.9104(3) 0.4740(5) 0.5349(2) 0.0421(14) Uani 1 1 d . A .
H7 H 0.9558 0.4660 0.5552 0.050 Uiso 1 1 calc R . .
C8 C 0.8927(3) 0.5726(5) 0.5124(2) 0.0378(13) Uani 1 1 d . . .
H8 H 0.9258 0.6328 0.5175 0.045 Uiso 1 1 calc R A .
C9 C 0.8276(3) 0.5850(4) 0.48239(19) 0.0309(11) Uani 1 1 d . A .
H9 H 0.8161 0.6536 0.4672 0.037 Uiso 1 1 calc R . .
C10 C 0.6407(3) 0.4510(4) 0.46029(19) 0.0268(10) Uani 1 1 d . . .
C11 C 0.5885(3) 0.3978(4) 0.4275(2) 0.0351(12) Uani 1 1 d . A .
H11 H 0.5952 0.3982 0.3923 0.042 Uiso 1 1 calc R . .
C12 C 0.5276(3) 0.3449(5) 0.4455(2) 0.0431(14) Uani 1 1 d . . .
H12 H 0.4928 0.3088 0.4227 0.052 Uiso 1 1 calc R A .
C13 C 0.5168(3) 0.3441(5) 0.4965(2) 0.0433(14) Uani 1 1 d . A .
H13 H 0.4743 0.3081 0.5087 0.052 Uiso 1 1 calc R . .
C14 C 0.5668(3) 0.3948(5) 0.5293(2) 0.0392(13) Uani 1 1 d . . .
H14 H 0.5594 0.3937 0.5645 0.047 Uiso 1 1 calc R A .
C15 C 0.6282(3) 0.4479(4) 0.5118(2) 0.0326(12) Uani 1 1 d . A .
H15 H 0.6627 0.4830 0.5351 0.039 Uiso 1 1 calc R . .
C16 C 0.8377(3) 0.4518(4) 0.3608(2) 0.0308(11) Uani 1 1 d . A .
H16 H 0.8013 0.4140 0.3821 0.037 Uiso 1 1 calc R . .
C17 C 0.8283(4) 0.4137(5) 0.3072(2) 0.0485(16) Uani 1 1 d . . .
H17A H 0.7774 0.4311 0.2935 0.073 Uiso 1 1 calc R A .
H17B H 0.8361 0.3347 0.3059 0.073 Uiso 1 1 calc R . .
H17C H 0.8650 0.4504 0.2871 0.073 Uiso 1 1 calc R . .
C18 C 0.9167(3) 0.4396(5) 0.3835(2) 0.0432(14) Uani 1 1 d . . .
H18A H 0.9506 0.4857 0.3650 0.065 Uiso 1 1 calc R A .
H18B H 0.9324 0.3633 0.3812 0.065 Uiso 1 1 calc R . .
H18C H 0.9185 0.4619 0.4190 0.065 Uiso 1 1 calc R . .
C19 C 0.7309(2) 0.9434(4) 0.32563(16) 0.0225(10) Uani 1 1 d . A .
C20 C 0.7131(3) 1.0945(4) 0.27571(18) 0.0284(11) Uani 1 1 d . A .
H20 H 0.7137 1.1411 0.2471 0.034 Uiso 1 1 calc R . .
C21 C 0.6848(3) 1.1180(4) 0.3200(2) 0.0319(12) Uani 1 1 d . A .
H21 H 0.6615 1.1842 0.3291 0.038 Uiso 1 1 calc R . .
C22 C 0.7795(3) 0.9479(4) 0.23714(18) 0.0270(11) Uani 1 1 d . A .
C23 C 0.7354(3) 0.9119(4) 0.1950(2) 0.0322(12) Uani 1 1 d . . .
C24 C 0.6515(3) 0.9002(5) 0.1951(2) 0.0416(14) Uani 1 1 d . A .
H24 H 0.6359 0.9167 0.2298 0.050 Uiso 1 1 calc R . .
C25 C 0.6264(4) 0.7842(6) 0.1813(3) 0.061(2) Uani 1 1 d . . .
H25A H 0.6408 0.7668 0.1472 0.092 Uiso 1 1 calc R A .
H25B H 0.5718 0.7787 0.1826 0.092 Uiso 1 1 calc R . .
H25C H 0.6506 0.7326 0.2054 0.092 Uiso 1 1 calc R . .
C26 C 0.6116(4) 0.9799(6) 0.1584(3) 0.0565(18) Uani 1 1 d . . .
H26A H 0.6242 1.0548 0.1685 0.085 Uiso 1 1 calc R A .
H26B H 0.5572 0.9694 0.1588 0.085 Uiso 1 1 calc R . .
H26C H 0.6276 0.9667 0.1242 0.085 Uiso 1 1 calc R . .
C27 C 0.7732(4) 0.8867(5) 0.1521(2) 0.0454(15) Uani 1 1 d . A .
H27 H 0.7450 0.8624 0.1227 0.055 Uiso 1 1 calc R . .
C28 C 0.8490(4) 0.8958(5) 0.1508(2) 0.0488(16) Uani 1 1 d . . .
H28 H 0.8729 0.8785 0.1207 0.059 Uiso 1 1 calc R A .
C29 C 0.8907(4) 0.9299(5) 0.1927(2) 0.0478(16) Uani 1 1 d . A .
H29 H 0.9437 0.9348 0.1915 0.057 Uiso 1 1 calc R . .
C30 C 0.8573(3) 0.9578(5) 0.2372(2) 0.0356(12) Uani 1 1 d . . .
C31 C 0.9052(3) 1.0012(6) 0.2819(2) 0.0453(15) Uani 1 1 d . A .
H31 H 0.8741 0.9987 0.3120 0.054 Uiso 1 1 calc R . .
C32 C 0.9750(3) 0.9325(6) 0.2942(3) 0.0567(18) Uani 1 1 d . . .
H32A H 1.0088 0.9383 0.2666 0.085 Uiso 1 1 calc R A .
H32B H 0.9604 0.8562 0.2984 0.085 Uiso 1 1 calc R . .
H32C H 1.0006 0.9589 0.3255 0.085 Uiso 1 1 calc R . .
C33 C 0.9257(4) 1.1192(6) 0.2734(3) 0.066(2) Uani 1 1 d . . .
H33A H 0.9518 1.1484 0.3040 0.099 Uiso 1 1 calc R A .
H33B H 0.8799 1.1615 0.2655 0.099 Uiso 1 1 calc R . .
H33C H 0.9586 1.1241 0.2453 0.099 Uiso 1 1 calc R . .
C34 C 0.6777(3) 1.0331(4) 0.40202(19) 0.0294(11) Uani 1 1 d . A .
C35 C 0.6028(3) 1.0221(5) 0.4125(2) 0.0361(13) Uani 1 1 d . . .
C36 C 0.5420(3) 0.9834(5) 0.3739(2) 0.0417(14) Uani 1 1 d . A .
H36 H 0.5665 0.9653 0.3421 0.050 Uiso 1 1 calc R . .
C37 C 0.5038(3) 0.8817(6) 0.3917(3) 0.0522(17) Uani 1 1 d . . .
H37A H 0.5413 0.8244 0.3983 0.078 Uiso 1 1 calc R A .
H37B H 0.4666 0.8571 0.3655 0.078 Uiso 1 1 calc R . .
H37C H 0.4787 0.8977 0.4227 0.078 Uiso 1 1 calc R . .
C38 C 0.4845(4) 1.0741(6) 0.3620(3) 0.0607(19) Uani 1 1 d . . .
H38A H 0.4490 1.0504 0.3347 0.091 Uiso 1 1 calc R A .
H38B H 0.5105 1.1400 0.3517 0.091 Uiso 1 1 calc R . .
H38C H 0.4572 1.0899 0.3922 0.091 Uiso 1 1 calc R . .
C39 C 0.5841(4) 1.0482(6) 0.4619(2) 0.0496(17) Uani 1 1 d . A .
H39 H 0.5336 1.0421 0.4710 0.060 Uiso 1 1 calc R . .
C40 C 0.6385(4) 1.0821(6) 0.4970(2) 0.0522(17) Uani 1 1 d . . .
H40 H 0.6244 1.1028 0.5296 0.063 Uiso 1 1 calc R A .
C41 C 0.7130(3) 1.0873(5) 0.4864(2) 0.0416(14) Uani 1 1 d . A .
H41 H 0.7499 1.1072 0.5121 0.050 Uiso 1 1 calc R . .
C42 C 0.7344(3) 1.0634(4) 0.4379(2) 0.0303(11) Uani 1 1 d . . .
C43 C 0.8166(3) 1.0683(5) 0.4253(2) 0.0361(12) Uani 1 1 d . A .
H43 H 0.8240 1.0131 0.3983 0.043 Uiso 1 1 calc R . .
C44 C 0.8703(3) 1.0399(6) 0.4701(2) 0.0538(17) Uani 1 1 d . . .
H44A H 0.9217 1.0370 0.4591 0.081 Uiso 1 1 calc R A .
H44B H 0.8568 0.9688 0.4837 0.081 Uiso 1 1 calc R . .
H44C H 0.8671 1.0957 0.4963 0.081 Uiso 1 1 calc R . .
C45 C 0.8372(4) 1.1791(5) 0.4046(3) 0.0550(17) Uani 1 1 d . . .
H45A H 0.8025 1.1976 0.3759 0.082 Uiso 1 1 calc R A .
H45B H 0.8886 1.1766 0.3935 0.082 Uiso 1 1 calc R . .
H45C H 0.8339 1.2344 0.4310 0.082 Uiso 1 1 calc R . .
C46 C 0.9126(3) 0.8066(4) 0.4002(2) 0.0310(11) Uani 1 1 d . . .
C47 C 0.9874(3) 0.8120(6) 0.4250(3) 0.0516(17) Uani 1 1 d . A .
H47A H 1.0070 0.8863 0.4224 0.077 Uiso 1 1 calc R . .
H47B H 1.0206 0.7611 0.4087 0.077 Uiso 1 1 calc R . .
H47C H 0.9849 0.7924 0.4606 0.077 Uiso 1 1 calc R . .
C50 C 0.5866(3) 0.7164(4) 0.3053(2) 0.0346(12) Uani 1 1 d . . .
C51 C 0.5144(3) 0.6814(5) 0.2833(3) 0.0518(17) Uani 1 1 d . A .
H51A H 0.5024 0.7222 0.2521 0.078 Uiso 1 1 calc R . .
H51B H 0.4757 0.6950 0.3072 0.078 Uiso 1 1 calc R . .
H51C H 0.5162 0.6033 0.2757 0.078 Uiso 1 1 calc R . .
C52 C 0.6995(3) 0.8017(4) 0.4624(2) 0.0288(11) Uani 1 1 d . . .
C53 C 0.6851(3) 0.7990(5) 0.5160(2) 0.0421(15) Uani 1 1 d . A .
H53A H 0.6749 0.7238 0.5260 0.063 Uiso 1 1 calc R . .
H53B H 0.6417 0.8450 0.5220 0.063 Uiso 1 1 calc R . .
H53C H 0.7293 0.8264 0.5358 0.063 Uiso 1 1 calc R . .

loop_
_atom_site_aniso_label
_atom_site_aniso_U_11
_atom_site_aniso_U_22
_atom_site_aniso_U_33
_atom_site_aniso_U_23
_atom_site_aniso_U_13
_atom_site_aniso_U_12
Os 0.02732(10) 0.01931(9) 0.01904(9) 0.00163(8) 0.00419(6) 0.00265(8)
O1 0.038(2) 0.0228(18) 0.0315(19) 0.0020(15) 0.0063(15) 0.0035(15)
N1 0.033(2) 0.020(2) 0.0166(19) -0.0004(16) 0.0049(16) 0.0003(16)
N2 0.036(2) 0.019(2) 0.019(2) 0.0027(16) 0.0053(17) 0.0067(16)
N3 0.034(2) 0.020(2) 0.026(2) 0.0030(16) 0.0069(18) 0.0001(16)
N5 0.036(2) 0.020(2) 0.029(2) 0.0031(17) 0.0024(19) 0.0005(17)
N6 0.028(2) 0.023(2) 0.024(2) 0.0039(16) 0.0035(17) 0.0037(15)
C1 0.029(2) 0.018(2) 0.019(2) 0.0026(19) -0.0015(18) 0.0046(18)
C2 0.031(3) 0.021(2) 0.030(3) -0.001(2) 0.002(2) 0.000(2)
C3 0.032(3) 0.021(2) 0.025(3) -0.001(2) 0.003(2) 0.004(2)
C4 0.031(3) 0.026(3) 0.023(2) 0.001(2) 0.008(2) 0.001(2)
C5 0.026(3) 0.038(3) 0.033(3) 0.009(2) 0.002(2) 0.000(2)
C6 0.038(3) 0.051(4) 0.041(3) 0.016(3) 0.001(3) 0.007(3)
C7 0.033(3) 0.058(4) 0.035(3) 0.003(3) -0.008(2) 0.003(3)
C8 0.035(3) 0.045(3) 0.033(3) -0.007(3) 0.003(2) -0.007(2)
C9 0.035(3) 0.032(3) 0.027(3) 0.000(2) 0.004(2) 0.002(2)
C10 0.028(2) 0.023(2) 0.028(3) -0.001(2) -0.002(2) 0.0043(19)
C11 0.044(3) 0.034(3) 0.026(3) 0.004(2) -0.002(2) -0.004(2)
C12 0.042(3) 0.044(4) 0.042(3) 0.005(3) -0.009(3) -0.010(3)
C13 0.035(3) 0.049(4) 0.046(4) 0.010(3) 0.006(3) -0.008(3)
C14 0.039(3) 0.047(4) 0.032(3) 0.005(3) 0.009(2) 0.000(3)
C15 0.034(3) 0.034(3) 0.029(3) 0.000(2) 0.004(2) -0.003(2)
C16 0.041(3) 0.020(2) 0.033(3) 0.005(2) 0.012(2) 0.006(2)
C17 0.073(4) 0.032(3) 0.042(4) -0.004(3) 0.011(3) 0.006(3)
C18 0.033(3) 0.042(3) 0.055(4) 0.009(3) 0.009(3) 0.010(3)
C19 0.024(2) 0.031(3) 0.013(2) -0.0013(19) 0.0029(17) -0.0007(19)
C20 0.040(3) 0.024(3) 0.021(2) 0.006(2) 0.006(2) 0.001(2)
C21 0.041(3) 0.025(3) 0.031(3) 0.007(2) 0.009(2) 0.008(2)
C22 0.043(3) 0.021(2) 0.018(2) 0.0039(19) 0.011(2) 0.001(2)
C23 0.050(3) 0.020(2) 0.027(3) 0.003(2) 0.006(2) -0.001(2)
C24 0.058(4) 0.041(3) 0.025(3) -0.002(2) -0.004(3) -0.013(3)
C25 0.080(5) 0.053(4) 0.050(4) -0.004(3) -0.006(4) -0.025(4)
C26 0.059(4) 0.064(5) 0.045(4) 0.004(3) -0.008(3) 0.002(3)
C27 0.078(5) 0.037(3) 0.021(3) 0.000(2) 0.005(3) 0.005(3)
C28 0.070(4) 0.050(4) 0.028(3) -0.005(3) 0.018(3) 0.011(3)
C29 0.046(3) 0.063(4) 0.037(3) 0.003(3) 0.024(3) 0.004(3)
C30 0.043(3) 0.036(3) 0.030(3) 0.003(2) 0.012(2) 0.007(2)
C31 0.034(3) 0.067(4) 0.036(3) -0.005(3) 0.008(2) -0.002(3)
C32 0.042(4) 0.083(5) 0.046(4) 0.013(4) 0.010(3) 0.000(3)
C33 0.066(5) 0.068(5) 0.062(5) -0.021(4) -0.006(4) -0.003(4)
C34 0.043(3) 0.022(2) 0.025(3) 0.004(2) 0.013(2) 0.009(2)
C35 0.040(3) 0.038(3) 0.031(3) 0.009(2) 0.011(2) 0.014(2)
C36 0.037(3) 0.051(4) 0.038(3) 0.005(3) 0.006(3) 0.012(3)
C37 0.039(3) 0.063(4) 0.057(4) 0.003(3) 0.018(3) -0.001(3)
C38 0.049(4) 0.061(5) 0.071(5) 0.006(4) -0.010(3) 0.019(3)
C39 0.043(3) 0.071(5) 0.037(3) 0.008(3) 0.018(3) 0.018(3)
C40 0.058(4) 0.073(5) 0.027(3) 0.000(3) 0.016(3) 0.017(3)
C41 0.051(4) 0.050(4) 0.025(3) -0.004(3) 0.008(2) 0.004(3)
C42 0.040(3) 0.023(3) 0.029(3) 0.001(2) 0.013(2) 0.003(2)
C43 0.040(3) 0.031(3) 0.038(3) -0.006(2) 0.011(2) -0.001(2)
C44 0.043(4) 0.068(5) 0.050(4) -0.007(3) 0.000(3) -0.002(3)
C45 0.074(5) 0.043(4) 0.049(4) -0.002(3) 0.014(3) -0.020(3)
C46 0.035(3) 0.028(3) 0.031(3) 0.006(2) 0.005(2) 0.002(2)
C47 0.032(3) 0.067(5) 0.056(4) 0.013(3) -0.001(3) 0.001(3)
C50 0.039(3) 0.027(3) 0.037(3) 0.010(2) 0.001(2) 0.003(2)
C51 0.040(3) 0.044(4) 0.069(5) 0.004(3) -0.009(3) -0.004(3)
C52 0.034(3) 0.025(3) 0.027(3) 0.003(2) 0.004(2) 0.006(2)
C53 0.043(3) 0.061(4) 0.023(3) 0.005(3) 0.013(2) 0.000(3)

loop_
_atom_type_symbol
_atom_type_description
_atom_type_scat_dispersion_real
_atom_type_scat_dispersion_imag
_atom_type_scat_source
C C 0.0033 0.0016 'International Tables Vol C Tables 4.2.6.8 and 6.1.1.4'
H H 0.0000 0.0000 'International Tables Vol C Tables 4.2.6.8 and 6.1.1.4'
N N 0.0061 0.0033 'International Tables Vol C Tables 4.2.6.8 and 6.1.1.4'
O O 0.0106 0.0060 'International Tables Vol C Tables 4.2.6.8 and 6.1.1.4'
Os Os -1.2165 7.6030 'International Tables Vol C Tables 4.2.6.8 and 6.1.1.4'
B B 0.0013 0.0007 'International Tables Vol C Tables 4.2.6.8 and 6.1.1.4'
F F 0.0171 0.0103 'International Tables Vol C Tables 4.2.6.8 and 6.1.1.4'

loop_
_geom_angle_atom_site_label_1
_geom_angle_atom_site_label_2
_geom_angle_atom_site_label_3
_geom_angle
C1 Os N4B 85.1(4)
C1 Os N3 88.13(17)
N4B Os N3 96.0(5)
C1 Os N6 86.81(17)
N4B Os N6 170.9(4)
N3 Os N6 87.90(16)
C1 Os N5 89.65(17)
N4B Os N5 83.5(5)
N3 Os N5 177.75(16)
N6 Os N5 92.30(17)
C1 Os N4A 86.0(3)
N4B Os N4A 9.1(5)
N3 Os N4A 86.9(4)
N6 Os N4A 171.3(3)
N5 Os N4A 92.6(4)
C1 Os C19 176.48(18)
N4B Os C19 92.7(4)
N3 Os C19 94.86(16)
N6 Os C19 95.15(16)
N5 Os C19 87.35(16)
N4A Os C19 92.3(3)
C1 O1 C16 126.1(4)
C20 N1 C19 112.4(4)
C20 N1 C22 117.9(4)
C19 N1 C22 129.6(4)
C19 N2 C21 112.8(4)
C19 N2 C34 129.4(4)
C21 N2 C34 117.5(4)
C46 N3 Os 172.2(4)
C48A N4A Os 170.8(10)
N4A C48A C49A 179.6(14)
C48A C49A H49A 109.5
C48A C49A H49B 109.5
H49A C49A H49B 109.5
C48A C49A H49C 109.5
H49A C49A H49C 109.5
H49B C49A H49C 109.5
C48B N4B Os 168.9(13)
N4B C48B C49B 176.1(16)
C48B C49B H49D 109.5
C48B C49B H49E 109.5
H49D C49B H49E 109.5
C48B C49B H49F 109.5
H49D C49B H49F 109.5
H49E C49B H49F 109.5
C50 N5 Os 174.9(4)
C52 N6 Os 168.5(4)
F4 B1 F3 109.2(6)
F4 B1 F1 110.7(6)
F3 B1 F1 109.5(6)
F4 B1 F2 109.9(6)
F3 B1 F2 109.5(6)
F1 B1 F2 108.0(6)
F5A B2A F6A 106.7(11)
F5A B2A F8A 104.6(10)
F6A B2A F8A 106.5(10)
F5A B2A F7A 108.1(11)
F6A B2A F7A 112.3(11)
F8A B2A F7A 117.8(11)
F6B B2B F5B 107.7(9)
F6B B2B F8B 108.3(10)
F5B B2B F8B 105.8(9)
F6B B2B F7B 105.7(9)
F5B B2B F7B 116.8(10)
F8B B2B F7B 112.3(10)
C54A O2A H2A 109.5
O2A C54A C55A 105.6(17)
O2A C54A C56A 112.6(17)
C55A C54A C56A 113.6(16)
O2A C54A H54A 108.3
C55A C54A H54A 108.3
C56A C54A H54A 108.3
C54A C55A H55A 109.5
C54A C55A H55B 109.5
H55A C55A H55B 109.5
C54A C55A H55C 109.5
H55A C55A H55C 109.5
H55B C55A H55C 109.5
C54A C56A H56A 109.5
C54A C56A H56B 109.5
H56A C56A H56B 109.5
C54A C56A H56C 109.5
H56A C56A H56C 109.5
H56B C56A H56C 109.5
C54B O2B H2B 109.5
O2B C54B C56B 106.9(14)
O2B C54B C55B 110.6(13)
C56B C54B C55B 110.3(15)
O2B C54B H54B 109.7
C56B C54B H54B 109.7
C55B C54B H54B 109.7
C54B C55B H55D 109.5
C54B C55B H55E 109.5
H55D C55B H55E 109.5
C54B C55B H55F 109.5
H55D C55B H55F 109.5
H55E C55B H55F 109.5
C54B C56B H56D 109.5
C54B C56B H56E 109.5
H56D C56B H56E 109.5
C54B C56B H56F 109.5
H56D C56B H56F 109.5
H56E C56B H56F 109.5
O1 C1 C2 119.8(4)
O1 C1 Os 117.0(3)
C2 C1 Os 123.2(3)
C3 C2 C1 129.9(5)
C3 C2 H2 115.1
C1 C2 H2 115.1
C2 C3 C10 120.3(5)
C2 C3 C4 123.0(5)
C10 C3 C4 116.6(4)
C5 C4 C9 118.4(5)
C5 C4 C3 118.9(5)
C9 C4 C3 122.6(4)
C6 C5 C4 120.4(5)
C6 C5 H5 119.8
C4 C5 H5 119.8
C7 C6 C5 120.4(6)
C7 C6 H6 119.8
C5 C6 H6 119.8
C6 C7 C8 119.6(5)
C6 C7 H7 120.2
C8 C7 H7 120.2
C9 C8 C7 120.8(5)
C9 C8 H8 119.6
C7 C8 H8 119.6
C8 C9 C4 120.3(5)
C8 C9 H9 119.8
C4 C9 H9 119.8
C11 C10 C15 117.2(5)
C11 C10 C3 121.6(5)
C15 C10 C3 121.2(4)
C12 C11 C10 121.0(5)
C12 C11 H11 119.5
C10 C11 H11 119.5
C11 C12 C13 120.3(5)
C11 C12 H12 119.8
C13 C12 H12 119.8
C14 C13 C12 120.0(5)
C14 C13 H13 120.0
C12 C13 H13 120.0
C13 C14 C15 120.3(5)
C13 C14 H14 119.9
C15 C14 H14 119.9
C14 C15 C10 121.3(5)
C14 C15 H15 119.4
C10 C15 H15 119.4
O1 C16 C17 106.2(4)
O1 C16 C18 105.1(4)
C17 C16 C18 113.5(5)
O1 C16 H16 110.6
C17 C16 H16 110.6
C18 C16 H16 110.6
C16 C17 H17A 109.5
C16 C17 H17B 109.5
H17A C17 H17B 109.5
C16 C17 H17C 109.5
H17A C17 H17C 109.5
H17B C17 H17C 109.5
C16 C18 H18A 109.5
C16 C18 H18B 109.5
H18A C18 H18B 109.5
C16 C18 H18C 109.5
H18A C18 H18C 109.5
H18B C18 H18C 109.5
N2 C19 N1 101.7(4)
N2 C19 Os 127.6(3)
N1 C19 Os 130.3(3)
C21 C20 N1 107.1(4)
C21 C20 H20 126.5
N1 C20 H20 126.5
C20 C21 N2 106.0(4)
C20 C21 H21 127.0
N2 C21 H21 127.0
C30 C22 C23 122.8(5)
C30 C22 N1 119.0(5)
C23 C22 N1 117.7(5)
C27 C23 C22 116.6(5)
C27 C23 C24 120.7(5)
C22 C23 C24 122.7(5)
C23 C24 C26 111.4(5)
C23 C24 C25 111.4(5)
C26 C24 C25 108.9(5)
C23 C24 H24 108.3
C26 C24 H24 108.3
C25 C24 H24 108.3
C24 C25 H25A 109.5
C24 C25 H25B 109.5
H25A C25 H25B 109.5
C24 C25 H25C 109.5
H25A C25 H25C 109.5
H25B C25 H25C 109.5
C24 C26 H26A 109.5
C24 C26 H26B 109.5
H26A C26 H26B 109.5
C24 C26 H26C 109.5
H26A C26 H26C 109.5
H26B C26 H26C 109.5
C28 C27 C23 122.3(6)
C28 C27 H27 118.9
C23 C27 H27 118.9
C27 C28 C29 119.9(5)
C27 C28 H28 120.1
C29 C28 H28 120.1
C28 C29 C30 121.6(6)
C28 C29 H29 119.2
C30 C29 H29 119.2
C22 C30 C29 116.9(5)
C22 C30 C31 123.2(5)
C29 C30 C31 119.9(5)
C33 C31 C30 110.4(5)
C33 C31 C32 111.1(5)
C30 C31 C32 112.9(5)
C33 C31 H31 107.4
C30 C31 H31 107.4
C32 C31 H31 107.4
C31 C32 H32A 109.5
C31 C32 H32B 109.5
H32A C32 H32B 109.5
C31 C32 H32C 109.5
H32A C32 H32C 109.5
H32B C32 H32C 109.5
C31 C33 H33A 109.5
C31 C33 H33B 109.5
H33A C33 H33B 109.5
C31 C33 H33C 109.5
H33A C33 H33C 109.5
H33B C33 H33C 109.5
C35 C34 C42 123.8(5)
C35 C34 N2 117.8(5)
C42 C34 N2 118.0(4)
C34 C35 C39 116.6(6)
C34 C35 C36 123.5(5)
C39 C35 C36 119.8(5)
C37 C36 C35 111.4(5)
C37 C36 C38 110.8(5)
C35 C36 C38 110.8(5)
C37 C36 H36 107.9
C35 C36 H36 107.9
C38 C36 H36 107.9
C36 C37 H37A 109.5
C36 C37 H37B 109.5
H37A C37 H37B 109.5
C36 C37 H37C 109.5
H37A C37 H37C 109.5
H37B C37 H37C 109.5
C36 C38 H38A 109.5
C36 C38 H38B 109.5
H38A C38 H38B 109.5
C36 C38 H38C 109.5
H38A C38 H38C 109.5
H38B C38 H38C 109.5
C40 C39 C35 120.3(6)
C40 C39 H39 119.9
C35 C39 H39 119.9
C39 C40 C41 122.0(6)
C39 C40 H40 119.0
C41 C40 H40 119.0
C40 C41 C42 119.9(6)
C40 C41 H41 120.1
C42 C41 H41 120.1
C41 C42 C34 117.3(5)
C41 C42 C43 120.8(5)
C34 C42 C43 121.9(5)
C45 C43 C44 109.4(5)
C45 C43 C42 111.8(5)
C44 C43 C42 113.0(5)
C45 C43 H43 107.5
C44 C43 H43 107.5
C42 C43 H43 107.5
C43 C44 H44A 109.5
C43 C44 H44B 109.5
H44A C44 H44B 109.5
C43 C44 H44C 109.5
H44A C44 H44C 109.5
H44B C44 H44C 109.5
C43 C45 H45A 109.5
C43 C45 H45B 109.5
H45A C45 H45B 109.5
C43 C45 H45C 109.5
H45A C45 H45C 109.5
H45B C45 H45C 109.5
N3 C46 C47 179.9(8)
C46 C47 H47A 109.5
C46 C47 H47B 109.5
H47A C47 H47B 109.5
C46 C47 H47C 109.5
H47A C47 H47C 109.5
H47B C47 H47C 109.5
N5 C50 C51 179.1(6)
C50 C51 H51A 109.5
C50 C51 H51B 109.5
H51A C51 H51B 109.5
C50 C51 H51C 109.5
H51A C51 H51C 109.5
H51B C51 H51C 109.5
N6 C52 C53 177.8(6)
C52 C53 H53A 109.5
C52 C53 H53B 109.5
H53A C53 H53B 109.5
C52 C53 H53C 109.5
H53A C53 H53C 109.5
H53B C53 H53C 109.5

loop_
_geom_bond_atom_site_label_1
_geom_bond_atom_site_label_2
_geom_bond_distance
Os C1 1.995(5)
Os N4B 2.010(9)
Os N3 2.017(4)
Os N6 2.018(4)
Os N5 2.021(4)
Os N4A 2.025(7)
Os C19 2.186(5)
O1 C1 1.317(5)
O1 C16 1.481(6)
N1 C20 1.376(6)
N1 C19 1.379(6)
N1 C22 1.443(6)
N2 C19 1.366(6)
N2 C21 1.390(6)
N2 C34 1.443(6)
N3 C46 1.136(7)
N4A C48A 1.125(7)
C48A C49A 1.478(9)
C49A H49A 0.9800
C49A H49B 0.9800
C49A H49C 0.9800
N4B C48B 1.125(7)
C48B C49B 1.478(9)
C49B H49D 0.9800
C49B H49E 0.9800
C49B H49F 0.9800
N5 C50 1.144(7)
N6 C52 1.135(6)
B1 F4 1.359(8)
B1 F3 1.361(8)
B1 F1 1.370(8)
B1 F2 1.373(8)
B2A F5A 1.382(9)
B2A F6A 1.393(9)
B2A F8A 1.396(9)
B2A F7A 1.414(9)
B2B F6B 1.390(9)
B2B F5B 1.396(9)
B2B F8B 1.399(9)
B2B F7B 1.402(9)
O2A C54A 1.44(2)
O2A H2A 0.8400
C54A C55A 1.49(3)
C54A C56A 1.53(3)
C54A H54A 1.0000
C55A H55A 0.9800
C55A H55B 0.9800
C55A H55C 0.9800
C56A H56A 0.9800
C56A H56B 0.9800
C56A H56C 0.9800
O2B C54B 1.45(2)
O2B H2B 0.8400
C54B C56B 1.49(2)
C54B C55B 1.52(2)
C54B H54B 1.0000
C55B H55D 0.9800
C55B H55E 0.9800
C55B H55F 0.9800
C56B H56D 0.9800
C56B H56E 0.9800
C56B H56F 0.9800
C1 C2 1.470(7)
C2 C3 1.353(7)
C2 H2 0.9500
C3 C10 1.482(7)
C3 C4 1.490(7)
C4 C5 1.392(7)
C4 C9 1.397(7)
C5 C6 1.388(7)
C5 H5 0.9500
C6 C7 1.372(8)
C6 H6 0.9500
C7 C8 1.378(8)
C7 H7 0.9500
C8 C9 1.377(7)
C8 H8 0.9500
C9 H9 0.9500
C10 C11 1.399(7)
C10 C15 1.399(7)
C11 C12 1.376(8)
C11 H11 0.9500
C12 C13 1.379(8)
C12 H12 0.9500
C13 C14 1.361(8)
C13 H13 0.9500
C14 C15 1.379(7)
C14 H14 0.9500
C15 H15 0.9500
C16 C17 1.498(8)
C16 C18 1.508(7)
C16 H16 1.0000
C17 H17A 0.9800
C17 H17B 0.9800
C17 H17C 0.9800
C18 H18A 0.9800
C18 H18B 0.9800
C18 H18C 0.9800
C20 C21 1.339(7)
C20 H20 0.9500
C21 H21 0.9500
C22 C30 1.393(7)
C22 C23 1.401(7)
C23 C27 1.392(7)
C23 C24 1.506(8)
C24 C26 1.527(8)
C24 C25 1.530(8)
C24 H24 1.0000
C25 H25A 0.9800
C25 H25B 0.9800
C25 H25C 0.9800
C26 H26A 0.9800
C26 H26B 0.9800
C26 H26C 0.9800
C27 C28 1.360(9)
C27 H27 0.9500
C28 C29 1.367(9)
C28 H28 0.9500
C29 C30 1.398(7)
C29 H29 0.9500
C30 C31 1.517(8)
C31 C33 1.512(10)
C31 C32 1.522(9)
C31 H31 1.0000
C32 H32A 0.9800
C32 H32B 0.9800
C32 H32C 0.9800
C33 H33A 0.9800
C33 H33B 0.9800
C33 H33C 0.9800
C34 C35 1.387(7)
C34 C42 1.397(7)
C35 C39 1.410(8)
C35 C36 1.523(8)
C36 C37 1.509(9)
C36 C38 1.533(8)
C36 H36 1.0000
C37 H37A 0.9800
C37 H37B 0.9800
C37 H37C 0.9800
C38 H38A 0.9800
C38 H38B 0.9800
C38 H38C 0.9800
C39 C40 1.369(9)
C39 H39 0.9500
C40 C41 1.378(8)
C40 H40 0.9500
C41 C42 1.396(7)
C41 H41 0.9500
C42 C43 1.525(7)
C43 C45 1.520(8)
C43 C44 1.523(8)
C43 H43 1.0000
C44 H44A 0.9800
C44 H44B 0.9800
C44 H44C 0.9800
C45 H45A 0.9800
C45 H45B 0.9800
C45 H45C 0.9800
C46 C47 1.454(8)
C47 H47A 0.9800
C47 H47B 0.9800
C47 H47C 0.9800
C50 C51 1.449(8)
C51 H51A 0.9800
C51 H51B 0.9800
C51 H51C 0.9800
C52 C53 1.460(7)
C53 H53A 0.9800
C53 H53B 0.9800
C53 H53C 0.9800
